data_4308792
loop_
_publ_author_name
'Emma Gallo'
'Alessandro Caselli'
'Fabio Ragaini'
'Simone Fantauzzi'
'Norberto Masciocchi'
'Angelo Sironi'
'Sergio Cenini'

_publ_section_title
;
Structural Determination of Ruthenium-Porphyrin Complexes Relevant to
Catalytic Epoxidation of Olefins
;
_journal_name_full 'Inorganic Chemistry'
_journal_page_first 2039
_journal_page_last 2049
_journal_paper_doi 10.1021/ic048587w
_journal_volume 44
_journal_year 2005
_chemical_formula_sum 'C88 H56 N8 O3 Ru2'
_chemical_name_common '[Ru(TPP)O]2O'
_space_group_IT_number 126
_symmetry_cell_setting tetragonal
_symmetry_space_group_name_Hall '-P 4a 2bc'
_symmetry_space_group_name_H-M 'P 4/n n c :2'
_cell_angle_alpha 90
_cell_angle_beta 90
_cell_angle_gamma 90
_cell_formula_units_Z 2
_cell_length_a 13.23343(40)
_cell_length_b 13.23343(40)
_cell_length_c 19.42737(70)
_cell_volume 3402.19(19)
_cod_data_source_file ic048587wsi20041008_102743.cif
_cod_data_source_block '[Ru(TPP)O]2O'
_cod_original_cell_volume 3402.19(24)
_cod_original_sg_symbol_H-M 'P 4/n n c'
_cod_database_code 4308792

loop_
_symmetry_equiv_pos_as_xyz
'-x, -y, -z'
'-x, y+1/2, z+1/2'
'-x+1/2, -y+1/2, z'
'-x+1/2, y, -z+1/2'
'-y, -x, z+1/2'
'-y, x+1/2, -z'
'-y+1/2, -x+1/2, -z+1/2'
'-y+1/2, x, z'
'y, -x+1/2, z'
'y, x, -z+1/2'
'y+1/2, -x, -z'
'y+1/2, x+1/2, z+1/2'
'x, -y+1/2, -z+1/2'
'x, y, z'
'x+1/2, -y, z+1/2'
'x+1/2, y+1/2, -z'

loop_
_atom_site_label
_atom_site_type_symbol
_atom_site_symmetry_multiplicity
_atom_site_fract_x
_atom_site_fract_y
_atom_site_fract_z
_atom_site_occupancy
_atom_site_B_iso_or_equiv
Ru Ru 4 0.25 0.25 0.34793(29) 1 4.63(20)
O1 O 2 0.25 0.25 0.25 1 4.63(20)
O2 O 4 0.25 0.25 0.4565(17) 1 4.63(20)
N11 N 16 -0.6995671 0.09701966 0.35167 1 4.63(20)
C12 C 16 -0.6010326 0.06063566 0.35167 1 4.63(20)
C13 C 16 -0.6051873 -0.04431956 0.35167 1 4.63(20)
C14 C 16 -0.7062895 -0.07280086 0.35167 1 4.63(20)
C15 C 16 -0.764619 0.01455156 0.35167 1 4.63(20)
H13 H 16 -0.5363069 -0.08780803 0.35167 1 4.63(20)
H14 H 16 -0.7263643 -0.1517487 0.35167 1 4.63(20)
C21 C 16 0.2576073 -0.5475205 -0.09182266 1 4.63(20)
C22 C 16 0.2860431 -0.5359322 -0.1602456 1 4.63(20)
C23 C 16 0.3708058 -0.4788743 -0.1768257 1 4.63(20)
C24 C 16 0.4271333 -0.4334043 -0.124983 1 4.63(20)
C25 C 16 0.3986981 -0.4449922 -0.05656022 1 4.63(20)
C26 C 16 0.3139354 -0.5020501 -0.03998009 1 4.63(20)
C27 C 16 0.521287 -0.3700249 -0.1434001 1 4.63(20)
H21 H 16 0.191862 -0.5917768 -0.07896245 1 4.63(20)
H22 H 16 0.2423588 -0.571196 -0.2004521 1 4.63(20)
H23 H 16 0.3928584 -0.4698875 -0.2298908 1 4.63(20)
H25 H 16 0.4423824 -0.4097283 -0.01635372 1 4.63(20)
H26 H 16 0.2918829 -0.5110368 0.01308496 1 4.63(20)
